data_4087699
loop_
_publ_author_name
'Low, Choon Heng'
'Nobbs, James D.'
'van Meurs, Martin'
'Stubbs, Ludger P.'
'Drent, Eite'
'Aitipamula, Srinivasulu'
'Pung, Michelle H. L.'

_publ_section_title
;
 Palladium Complexes with Bulky Diphosphine Ligands as Highly Selective
 Catalysts for the Synthesis of (Bio-) Adipic Acid from Pentenoic Acid
 Mixtures.
;
_journal_issue 17
_journal_name_full Organometallics
_journal_page_first 4281
_journal_paper_doi 10.1021/acs.organomet.5b00517
_journal_volume 34
_journal_year 2015
_chemical_formula_moiety 'C24 H46 F6 O4 P2 Pd Si'
_chemical_formula_sum 'C24 H46 F6 O4 P2 Pd Si'
_chemical_formula_weight 709.04
_space_group_crystal_system orthorhombic
_space_group_IT_number 33
_space_group_name_Hall 'P 2c -2n'
_space_group_name_H-M_alt 'P n a 21'
_atom_sites_solution_hydrogens geom
_audit_creation_date 2015-06-12
_audit_creation_method
;
Olex2 1.2
(compiled 2015.01.26 svn.r3150 for OlexSys, GUI svn.r4998)
;
_cell_angle_alpha 90
_cell_angle_beta 90
_cell_angle_gamma 90
_cell_formula_units_Z 4
_cell_length_a 17.232(3)
_cell_length_b 11.631(2)
_cell_length_c 16.135(3)
_cell_measurement_reflns_used 7149
_cell_measurement_temperature 110.1500
_cell_measurement_theta_max 30.9141
_cell_measurement_theta_min 2.1125
_cell_volume 3233.9(10)
_computing_cell_refinement 'CrystalClear (Rigaku Inc., 2008)'
_computing_data_collection 'CrystalClear (Rigaku Inc., 2008)'
_computing_data_reduction 'CrystalClear (Rigaku Inc., 2008)'
_computing_molecular_graphics 'Olex2 (Dolomanov et al., 2009)'
_computing_publication_material 'Olex2 (Dolomanov et al., 2009)'
_computing_structure_refinement 'ShelXL (Sheldrick, 2008)'
_computing_structure_solution
;
????
;
_diffrn_ambient_temperature 110.1500
_diffrn_detector_area_resol_mean 28.5714
_diffrn_measured_fraction_theta_full 0.993
_diffrn_measured_fraction_theta_max 0.994
_diffrn_measurement_details
;
scan:
	Number of images: 202
	           Slice: -61.0000 - 40.0000
	     Image width: 0.5000
	        Exp time: 10.0000
	   Rotation axis: Omega
	           Omega: 0.0000
	           Kappa: 70.0000
	             Phi: 90.0000
	             XTD: 45.0246
	          2theta: -20.1800
scan:
	Number of images: 142
	           Slice: -92.2500 - -21.2500
	     Image width: 0.5000
	        Exp time: 10.0000
	   Rotation axis: Omega
	           Omega: 0.0000
	           Kappa: -70.0000
	             Phi: 270.0000
	             XTD: 45.0246
	          2theta: -20.1800
;
_diffrn_measurement_device
;
Saturn70 (2x2 bin mode)
;
_diffrn_measurement_device_details
;
AFC12 (Right): Kappa 3 circle
;
_diffrn_measurement_device_type 'Bruker P4'
_diffrn_measurement_method dtprofit.ref
_diffrn_orient_matrix_type d*Trek
_diffrn_orient_matrix_UB_11 -0.0272
_diffrn_orient_matrix_UB_12 0.0574
_diffrn_orient_matrix_UB_13 -0.0580
_diffrn_orient_matrix_UB_21 0.0204
_diffrn_orient_matrix_UB_22 0.0461
_diffrn_orient_matrix_UB_23 0.0361
_diffrn_orient_matrix_UB_31 0.0517
_diffrn_orient_matrix_UB_32 -0.0022
_diffrn_orient_matrix_UB_33 -0.0264
_diffrn_radiation_detector CCD
_diffrn_radiation_monochromator 'Graphite Monochromator'
_diffrn_radiation_type MoK\a
_diffrn_radiation_wavelength 0.71073
_diffrn_reflns_av_R_equivalents 0.0251
_diffrn_reflns_av_unetI/netI 0.0336
_diffrn_reflns_Laue_measured_fraction_full 0.993
_diffrn_reflns_Laue_measured_fraction_max 0.994
_diffrn_reflns_limit_h_max 20
_diffrn_reflns_limit_h_min -22
_diffrn_reflns_limit_k_max 15
_diffrn_reflns_limit_k_min -9
_diffrn_reflns_limit_l_max 21
_diffrn_reflns_limit_l_min -12
_diffrn_reflns_number 12071
_diffrn_reflns_point_group_measured_fraction_full 0.760
_diffrn_reflns_point_group_measured_fraction_max 0.718
_diffrn_reflns_theta_full 25.242
_diffrn_reflns_theta_max 28.282
_diffrn_reflns_theta_min 2.112
_diffrn_source 'Sealed Tube'
_diffrn_source_current 40.0000
_diffrn_source_power 2.0000
_diffrn_source_voltage 50.0000
_exptl_absorpt_coefficient_mu 0.771
_exptl_absorpt_correction_T_max 0.0000
_exptl_absorpt_correction_T_min 0.0000
_exptl_absorpt_correction_type multi-scan
_exptl_absorpt_process_details 'R. H. Blessing, Acta Cryst. 1995 A51, 33-38'
_exptl_crystal_colour Yellow
_exptl_crystal_density_diffrn 1.456
_exptl_crystal_description Block
_exptl_crystal_F_000 1464
_exptl_crystal_size_max 0.33
_exptl_crystal_size_mid 0.32
_exptl_crystal_size_min 0.22
_refine_diff_density_max 1.040
_refine_diff_density_min -0.730
_refine_diff_density_rms 0.100
_refine_ls_abs_structure_details
;
 Flack x determined using 1569 quotients [(I+)-(I-)]/[(I+)+(I-)]
 (Parsons and Flack (2004), Acta Cryst. A60, s61).
;
_refine_ls_abs_structure_Flack -0.027(16)
_refine_ls_extinction_method none
_refine_ls_goodness_of_fit_ref 1.082
_refine_ls_hydrogen_treatment constr
_refine_ls_matrix_type full
_refine_ls_number_parameters 357
_refine_ls_number_reflns 5781
_refine_ls_number_restraints 1
_refine_ls_restrained_S_all 1.082
_refine_ls_R_factor_all 0.0324
_refine_ls_R_factor_gt 0.0313
_refine_ls_shift/su_max 0.000
_refine_ls_shift/su_mean 0.000
_refine_ls_structure_factor_coef Fsqd
_refine_ls_weighting_details 'w=1/[\s^2^(Fo^2^)+(0.0426P)^2^+1.7121P] where P=(Fo^2^+2Fc^2^)/3'
_refine_ls_weighting_scheme calc
_refine_ls_wR_factor_gt 0.0791
_refine_ls_wR_factor_ref 0.0810
_reflns_Friedel_coverage 0.396
_reflns_Friedel_fraction_full 0.508
_reflns_Friedel_fraction_max 0.422
_reflns_number_gt 5634
_reflns_number_total 5781
_reflns_threshold_expression 'I > 2\s(I)'
_cod_data_source_file om5b00517_si_002.cif
_cod_data_source_block Pd(6)(CF3CO2)2
_cod_depositor_comments
;
The following automatic conversions were performed:

data item '_exptl_absorpt_correction_type' value 'Multi-scan' was
changed to 'multi-scan' in accordance with the
/home/saulius/struct/COD-crude-data/automatic-downloads/DataCite-retrospective/ACS/depositions/lib/dictionaries/cif_core.dic
dictionary named 'cif_core.dic' version 2.4.2 last updated on
2011-04-26.

Automatic conversion script
Id: cif_fix_values 6909 2019-04-08 15:41:33Z antanas 
;
_cod_original_cell_volume 3234.0(11)
_cod_database_code 4087699
_shelxl_version_number 2013-4
_shelx_space_group_comment
;
The symmetry employed for this shelxl refinement is uniquely defined
by the following loop, which should always be used as a source of
symmetry information in preference to the above space-group names.
They are only intended as comments.
;
_shelx_estimated_absorpt_t_max 0.849
_shelx_estimated_absorpt_t_min 0.785
_diffrn_number_total 5188
_olex2_refinement_description
;
1. Fixed Uiso
 At 1.2 times of:
  All C(H,H) groups
 At 1.5 times of:
  All C(H,H,H) groups
2.a Secondary CH2 refined with riding coordinates:
 C5(H5A,H5B), C7(H7A,H7B)
2.b Idealised Me refined as rotating group:
 C3(H3A,H3B,H3C), C4(H4A,H4B,H4C), C8(H8A,H8B,H8C), C9(H9A,H9B,H9C), C10(H10A,
 H10B,H10C), C11(H11A,H11B,H11C), C12(H12A,H12B,H12C), C14(H14A,H14B,H14C),
 C17(H17A,H17B,H17C), C18(H18A,H18B,H18C), C19(H19A,H19B,H19C), C20(H20A,H20B,
 H20C), C21(H21A,H21B,H21C), C22(H22A,H22B,H22C)
;
_olex2_submission_special_instructions 'No special instructions were received'

loop_
_space_group_symop_operation_xyz
'x, y, z'
'-x, -y, z+1/2'
'x+1/2, -y+1/2, z'
'-x+1/2, y+1/2, z+1/2'

loop_
_atom_site_label
_atom_site_type_symbol
_atom_site_fract_x
_atom_site_fract_y
_atom_site_fract_z
_atom_site_U_iso_or_equiv
_atom_site_adp_type
_atom_site_occupancy
_atom_site_site_symmetry_order
_atom_site_calc_flag
_atom_site_refinement_flags_posn
Pd1 Pd 0.13042(2) 0.10389(2) 0.21474(3) 0.01338(8) Uani 1 1 d .
P2 P 0.09032(5) 0.29079(7) 0.20622(7) 0.01556(19) Uani 1 1 d .
P1 P 0.06162(6) 0.02624(8) 0.10805(6) 0.01490(19) Uani 1 1 d .
Si1 Si -0.00788(7) 0.26355(10) 0.03063(7) 0.0190(2) Uani 1 1 d .
O1 O 0.19051(15) -0.0515(2) 0.2236(2) 0.0203(6) Uani 1 1 d .
C1 C 0.0115(2) 0.3290(3) 0.2808(3) 0.0178(8) Uani 1 1 d .
C2 C 0.1267(2) -0.0100(4) 0.0178(3) 0.0198(9) Uani 1 1 d .
C3 C -0.0045(3) 0.4592(4) 0.2834(3) 0.0274(10) Uani 1 1 d .
H3A H -0.0136 0.4875 0.2270 0.041 Uiso 1 1 calc GR
H3B H 0.0403 0.4990 0.3073 0.041 Uiso 1 1 calc GR
H3C H -0.0505 0.4740 0.3175 0.041 Uiso 1 1 calc GR
C4 C -0.0621(2) 0.2676(4) 0.2525(3) 0.0235(9) Uani 1 1 d .
H4A H -0.0528 0.1845 0.2509 0.035 Uiso 1 1 calc GR
H4B H -0.0765 0.2947 0.1971 0.035 Uiso 1 1 calc GR
H4C H -0.1043 0.2842 0.2915 0.035 Uiso 1 1 calc GR
C5 C -0.0177(2) 0.1092(3) 0.0640(3) 0.0176(8) Uani 1 1 d .
H5A H -0.0604 0.1069 0.1049 0.021 Uiso 1 1 calc R
H5B H -0.0360 0.0660 0.0148 0.021 Uiso 1 1 calc R
C7 C 0.0584(2) 0.3420(3) 0.1051(3) 0.0197(8) Uani 1 1 d .
H7A H 0.1064 0.3584 0.0736 0.024 Uiso 1 1 calc R
H7B H 0.0334 0.4174 0.1154 0.024 Uiso 1 1 calc R
C8 C -0.0487(2) -0.0591(3) 0.2175(4) 0.0265(8) Uani 1 1 d .
H8A H -0.0877 -0.0092 0.1919 0.040 Uiso 1 1 calc GR
H8B H -0.0192 -0.0151 0.2587 0.040 Uiso 1 1 calc GR
H8C H -0.0745 -0.1240 0.2447 0.040 Uiso 1 1 calc GR
C9 C 0.1688(3) -0.1256(4) 0.0277(3) 0.0268(9) Uani 1 1 d .
H9A H 0.1315 -0.1885 0.0207 0.040 Uiso 1 1 calc GR
H9B H 0.1920 -0.1299 0.0831 0.040 Uiso 1 1 calc GR
H9C H 0.2096 -0.1320 -0.0143 0.040 Uiso 1 1 calc GR
C10 C 0.0334(3) 0.2852(4) -0.0752(3) 0.0287(10) Uani 1 1 d .
H10A H 0.0014 0.2444 -0.1159 0.043 Uiso 1 1 calc GR
H10B H 0.0865 0.2551 -0.0769 0.043 Uiso 1 1 calc GR
H10C H 0.0339 0.3674 -0.0883 0.043 Uiso 1 1 calc GR
C11 C 0.1884(3) 0.0854(4) 0.0133(3) 0.0216(9) Uani 1 1 d .
H11A H 0.2220 0.0722 -0.0347 0.032 Uiso 1 1 calc GR
H11B H 0.2197 0.0844 0.0641 0.032 Uiso 1 1 calc GR
H11C H 0.1628 0.1602 0.0079 0.032 Uiso 1 1 calc GR
C12 C -0.1071(3) 0.3264(4) 0.0266(3) 0.0290(10) Uani 1 1 d .
H12A H -0.1039 0.4067 0.0085 0.043 Uiso 1 1 calc GR
H12B H -0.1307 0.3230 0.0818 0.043 Uiso 1 1 calc GR
H12C H -0.1389 0.2827 -0.0126 0.043 Uiso 1 1 calc GR
O2 O 0.19137(18) 0.1349(3) 0.32637(18) 0.0204(6) Uani 1 1 d .
C13 C 0.0069(3) -0.1045(3) 0.1503(3) 0.0187(8) Uani 1 1 d .
C14 C 0.0811(3) -0.0145(4) -0.0639(3) 0.0237(9) Uani 1 1 d .
H14A H 0.1157 -0.0388 -0.1088 0.036 Uiso 1 1 calc GR
H14B H 0.0602 0.0619 -0.0763 0.036 Uiso 1 1 calc GR
H14C H 0.0384 -0.0696 -0.0586 0.036 Uiso 1 1 calc GR
C15 C 0.2642(2) -0.0477(3) 0.2170(3) 0.0193(7) Uani 1 1 d .
C16 C 0.1805(2) 0.3835(3) 0.2212(4) 0.0217(8) Uani 1 1 d .
O3 O 0.30693(18) 0.0261(3) 0.1912(2) 0.0269(7) Uani 1 1 d .
C17 C 0.2468(3) 0.3207(4) 0.1765(3) 0.0249(9) Uani 1 1 d .
H17A H 0.2924 0.3708 0.1740 0.037 Uiso 1 1 calc GR
H17B H 0.2303 0.3009 0.1201 0.037 Uiso 1 1 calc GR
H17C H 0.2598 0.2503 0.2068 0.037 Uiso 1 1 calc GR
C18 C 0.2036(3) 0.3982(4) 0.3133(3) 0.0260(10) Uani 1 1 d .
H18A H 0.2080 0.3224 0.3393 0.039 Uiso 1 1 calc GR
H18B H 0.1639 0.4433 0.3420 0.039 Uiso 1 1 calc GR
H18C H 0.2536 0.4381 0.3167 0.039 Uiso 1 1 calc GR
C19 C 0.1719(3) 0.5047(4) 0.1842(3) 0.0268(10) Uani 1 1 d .
H19A H 0.1276 0.5436 0.2099 0.040 Uiso 1 1 calc GR
H19B H 0.1633 0.4988 0.1243 0.040 Uiso 1 1 calc GR
H19C H 0.2193 0.5490 0.1947 0.040 Uiso 1 1 calc GR
C20 C -0.0387(3) -0.1623(4) 0.0812(3) 0.0299(10) Uani 1 1 d .
H20A H -0.0026 -0.1990 0.0424 0.045 Uiso 1 1 calc GR
H20B H -0.0696 -0.1046 0.0517 0.045 Uiso 1 1 calc GR
H20C H -0.0732 -0.2206 0.1049 0.045 Uiso 1 1 calc GR
C21 C 0.0582(3) -0.1939(3) 0.1931(3) 0.0277(10) Uani 1 1 d .
H21A H 0.0261 -0.2583 0.2120 0.042 Uiso 1 1 calc GR
H21B H 0.0841 -0.1587 0.2409 0.042 Uiso 1 1 calc GR
H21C H 0.0973 -0.2220 0.1540 0.042 Uiso 1 1 calc GR
C22 C 0.0309(3) 0.2859(4) 0.3681(3) 0.0263(9) Uani 1 1 d .
H22A H -0.0138 0.2982 0.4046 0.039 Uiso 1 1 calc GR
H22B H 0.0758 0.3283 0.3897 0.039 Uiso 1 1 calc GR
H22C H 0.0432 0.2037 0.3660 0.039 Uiso 1 1 calc GR
C23 C 0.3005(3) -0.1624(4) 0.2466(3) 0.0285(10) Uani 1 1 d .
F1 F 0.37715(16) -0.1613(2) 0.2473(2) 0.0369(8) Uani 1 1 d .
F2 F 0.2800(2) -0.2487(2) 0.1962(3) 0.0613(12) Uani 1 1 d .
F3 F 0.2777(2) -0.1904(4) 0.3221(3) 0.0698(14) Uani 1 1 d .
O4 O 0.1103(2) 0.0107(3) 0.3913(2) 0.0285(7) Uani 1 1 d .
F5 F 0.2298(3) 0.1504(3) 0.5010(2) 0.0618(11) Uani 1 1 d .
C24 C 0.1706(3) 0.0658(4) 0.3835(3) 0.0213(8) Uani 1 1 d .
F4 F 0.3038(2) 0.0494(6) 0.4253(3) 0.0908(18) Uani 1 1 d .
C25 C 0.2319(3) 0.0581(5) 0.4529(3) 0.0342(11) Uani 1 1 d .
F6 F 0.2184(3) -0.0294(4) 0.5030(3) 0.0806(16) Uani 1 1 d .

loop_
_atom_site_aniso_label
_atom_site_aniso_U_11
_atom_site_aniso_U_22
_atom_site_aniso_U_33
_atom_site_aniso_U_23
_atom_site_aniso_U_13
_atom_site_aniso_U_12
Pd1 0.01280(13) 0.01415(12) 0.01320(13) 0.00045(13) -0.00104(14) 0.00029(8)
P2 0.0156(4) 0.0146(4) 0.0165(5) 0.0014(4) -0.0006(4) 0.0003(3)
P1 0.0140(4) 0.0168(4) 0.0139(4) -0.0012(4) -0.0008(4) -0.0004(4)
Si1 0.0178(5) 0.0226(6) 0.0166(5) 0.0034(4) -0.0015(4) 0.0020(4)
O1 0.0159(12) 0.0179(11) 0.0269(16) 0.0000(13) -0.0026(13) 0.0044(9)
C1 0.0146(18) 0.0195(18) 0.0193(19) -0.0020(15) -0.0004(15) 0.0007(14)
C2 0.018(2) 0.025(2) 0.017(2) -0.0008(17) 0.0017(15) 0.0009(15)
C3 0.033(2) 0.0189(19) 0.030(2) -0.0036(18) 0.008(2) 0.0043(18)
C4 0.017(2) 0.028(2) 0.026(2) -0.0032(18) 0.0022(17) -0.0026(17)
C5 0.0116(18) 0.0218(19) 0.019(2) -0.0003(14) -0.0035(16) 0.0006(14)
C7 0.0188(19) 0.0178(17) 0.0226(19) 0.0044(16) 0.0016(16) 0.0014(15)
C8 0.030(2) 0.0219(17) 0.027(2) 0.003(2) 0.009(2) -0.0085(15)
C9 0.026(2) 0.028(2) 0.026(2) -0.0037(18) 0.0002(19) 0.0073(18)
C10 0.036(3) 0.030(2) 0.020(2) 0.0074(18) 0.0004(19) 0.006(2)
C11 0.020(2) 0.028(2) 0.017(2) -0.0004(16) 0.0045(17) -0.0042(17)
C12 0.023(2) 0.036(3) 0.027(2) 0.003(2) -0.0049(19) 0.0050(19)
O2 0.0224(15) 0.0238(14) 0.0151(13) 0.0018(12) -0.0051(12) -0.0034(12)
C13 0.017(2) 0.0195(19) 0.019(2) -0.0005(14) -0.0007(16) -0.0047(14)
C14 0.022(2) 0.034(2) 0.0159(19) -0.0037(17) 0.0000(16) -0.0011(18)
C15 0.0183(16) 0.0207(15) 0.0188(16) -0.0013(19) -0.004(2) 0.0042(13)
C16 0.0188(17) 0.0214(16) 0.025(2) 0.0008(19) -0.004(2) -0.0056(13)
O3 0.0204(15) 0.0237(14) 0.0366(19) 0.0065(12) -0.0001(13) -0.0011(12)
C17 0.021(2) 0.0207(19) 0.034(2) 0.0002(17) 0.0012(18) -0.0033(16)
C18 0.027(2) 0.024(2) 0.027(2) 0.0001(16) -0.007(2) -0.0066(17)
C19 0.026(2) 0.0184(18) 0.036(2) 0.0031(18) -0.0021(19) -0.0048(16)
C20 0.035(3) 0.030(2) 0.025(2) -0.0038(18) -0.007(2) -0.014(2)
C21 0.024(2) 0.0204(18) 0.039(3) 0.0097(18) 0.0011(18) -0.0012(16)
C22 0.028(2) 0.033(2) 0.018(2) 0.0027(17) 0.0028(17) -0.0010(19)
C23 0.019(2) 0.024(2) 0.043(3) 0.0035(19) -0.0039(19) 0.0041(17)
F1 0.0212(13) 0.0251(13) 0.064(2) -0.0027(13) -0.0092(13) 0.0063(11)
F2 0.0481(19) 0.0193(12) 0.116(4) -0.0135(18) -0.039(2) 0.0040(12)
F3 0.065(3) 0.081(3) 0.063(3) 0.049(2) 0.023(2) 0.040(2)
O4 0.0258(16) 0.0337(18) 0.0258(17) 0.0056(14) 0.0042(15) -0.0033(15)
F5 0.075(3) 0.066(2) 0.045(2) -0.0140(19) -0.026(2) -0.018(2)
C24 0.025(2) 0.026(2) 0.0139(18) 0.0006(16) -0.0015(17) 0.0054(18)
F4 0.030(2) 0.192(5) 0.051(3) 0.021(3) -0.0111(18) 0.031(3)
C25 0.034(3) 0.042(3) 0.026(2) 0.006(2) -0.006(2) -0.003(2)
F6 0.107(4) 0.070(3) 0.065(3) 0.045(2) -0.057(3) -0.037(3)

loop_
_atom_type_symbol
_atom_type_description
_atom_type_scat_dispersion_real
_atom_type_scat_dispersion_imag
_atom_type_scat_source
C C 0.0033 0.0016 'International Tables Vol C Tables 4.2.6.8 and 6.1.1.4'
H H 0.0000 0.0000 'International Tables Vol C Tables 4.2.6.8 and 6.1.1.4'
O O 0.0106 0.0060 'International Tables Vol C Tables 4.2.6.8 and 6.1.1.4'
F F 0.0171 0.0103 'International Tables Vol C Tables 4.2.6.8 and 6.1.1.4'
Si Si 0.0817 0.0704 'International Tables Vol C Tables 4.2.6.8 and 6.1.1.4'
P P 0.1023 0.0942 'International Tables Vol C Tables 4.2.6.8 and 6.1.1.4'
Pd Pd -0.9988 1.0072 'International Tables Vol C Tables 4.2.6.8 and 6.1.1.4'

loop_
_geom_angle_atom_site_label_1
_geom_angle_atom_site_label_2
_geom_angle_atom_site_label_3
_geom_angle
P1 Pd1 P2 100.05(4)
O1 Pd1 P2 167.84(8)
O1 Pd1 P1 88.08(9)
O1 Pd1 O2 80.98(12)
O2 Pd1 P2 92.24(9)
O2 Pd1 P1 165.83(8)
C1 P2 Pd1 114.03(13)
C1 P2 C16 112.1(2)
C7 P2 Pd1 117.15(14)
C7 P2 C1 106.23(19)
C7 P2 C16 100.1(2)
C16 P2 Pd1 106.50(12)
C2 P1 Pd1 111.27(14)
C2 P1 C13 113.0(2)
C5 P1 Pd1 118.48(14)
C5 P1 C2 105.3(2)
C5 P1 C13 100.99(19)
C13 P1 Pd1 107.58(14)
C5 Si1 C7 109.45(18)
C10 Si1 C5 115.1(2)
C10 Si1 C7 106.6(2)
C12 Si1 C5 107.6(2)
C12 Si1 C7 112.8(2)
C12 Si1 C10 105.4(2)
C15 O1 Pd1 117.3(2)
C3 C1 P2 112.5(3)
C4 C1 P2 107.5(3)
C4 C1 C3 108.6(4)
C4 C1 C22 107.6(4)
C22 C1 P2 110.9(3)
C22 C1 C3 109.6(3)
C9 C2 P1 113.3(3)
C9 C2 C11 108.1(4)
C11 C2 P1 106.6(3)
C14 C2 P1 111.5(3)
C14 C2 C9 107.5(4)
C14 C2 C11 109.8(4)
C1 C3 H3A 109.5
C1 C3 H3B 109.5
C1 C3 H3C 109.5
H3A C3 H3B 109.5
H3A C3 H3C 109.5
H3B C3 H3C 109.5
C1 C4 H4A 109.5
C1 C4 H4B 109.5
C1 C4 H4C 109.5
H4A C4 H4B 109.5
H4A C4 H4C 109.5
H4B C4 H4C 109.5
P1 C5 Si1 123.4(2)
P1 C5 H5A 106.5
P1 C5 H5B 106.5
Si1 C5 H5A 106.5
Si1 C5 H5B 106.5
H5A C5 H5B 106.5
P2 C7 Si1 126.4(2)
P2 C7 H7A 105.7
P2 C7 H7B 105.7
Si1 C7 H7A 105.7
Si1 C7 H7B 105.7
H7A C7 H7B 106.2
H8A C8 H8B 109.5
H8A C8 H8C 109.5
H8B C8 H8C 109.5
C13 C8 H8A 109.5
C13 C8 H8B 109.5
C13 C8 H8C 109.5
C2 C9 H9A 109.5
C2 C9 H9B 109.5
C2 C9 H9C 109.5
H9A C9 H9B 109.5
H9A C9 H9C 109.5
H9B C9 H9C 109.5
Si1 C10 H10A 109.5
Si1 C10 H10B 109.5
Si1 C10 H10C 109.5
H10A C10 H10B 109.5
H10A C10 H10C 109.5
H10B C10 H10C 109.5
C2 C11 H11A 109.5
C2 C11 H11B 109.5
C2 C11 H11C 109.5
H11A C11 H11B 109.5
H11A C11 H11C 109.5
H11B C11 H11C 109.5
Si1 C12 H12A 109.5
Si1 C12 H12B 109.5
Si1 C12 H12C 109.5
H12A C12 H12B 109.5
H12A C12 H12C 109.5
H12B C12 H12C 109.5
C24 O2 Pd1 111.6(3)
C8 C13 P1 106.5(3)
C20 C13 P1 110.1(3)
C20 C13 C8 110.3(4)
C20 C13 C21 109.2(4)
C21 C13 P1 114.6(3)
C21 C13 C8 105.9(4)
C2 C14 H14A 109.5
C2 C14 H14B 109.5
C2 C14 H14C 109.5
H14A C14 H14B 109.5
H14A C14 H14C 109.5
H14B C14 H14C 109.5
O1 C15 C23 110.2(3)
O3 C15 O1 131.5(4)
O3 C15 C23 118.3(3)
C17 C16 P2 106.1(3)
C17 C16 C18 108.2(4)
C17 C16 C19 109.0(4)
C18 C16 P2 113.2(3)
C19 C16 P2 113.0(3)
C19 C16 C18 107.3(4)
C16 C17 H17A 109.5
C16 C17 H17B 109.5
C16 C17 H17C 109.5
H17A C17 H17B 109.5
H17A C17 H17C 109.5
H17B C17 H17C 109.5
C16 C18 H18A 109.5
C16 C18 H18B 109.5
C16 C18 H18C 109.5
H18A C18 H18B 109.5
H18A C18 H18C 109.5
H18B C18 H18C 109.5
C16 C19 H19A 109.5
C16 C19 H19B 109.5
C16 C19 H19C 109.5
H19A C19 H19B 109.5
H19A C19 H19C 109.5
H19B C19 H19C 109.5
C13 C20 H20A 109.5
C13 C20 H20B 109.5
C13 C20 H20C 109.5
H20A C20 H20B 109.5
H20A C20 H20C 109.5
H20B C20 H20C 109.5
C13 C21 H21A 109.5
C13 C21 H21B 109.5
C13 C21 H21C 109.5
H21A C21 H21B 109.5
H21A C21 H21C 109.5
H21B C21 H21C 109.5
C1 C22 H22A 109.5
C1 C22 H22B 109.5
C1 C22 H22C 109.5
H22A C22 H22B 109.5
H22A C22 H22C 109.5
H22B C22 H22C 109.5
F1 C23 C15 113.5(4)
F1 C23 F2 106.0(4)
F1 C23 F3 106.9(4)
F2 C23 C15 110.6(4)
F3 C23 C15 112.2(4)
F3 C23 F2 107.3(5)
O2 C24 C25 111.6(4)
O4 C24 O2 130.0(4)
O4 C24 C25 118.3(4)
F5 C25 C24 111.0(4)
F4 C25 F5 106.6(5)
F4 C25 C24 113.7(4)
F6 C25 F5 105.1(5)
F6 C25 C24 111.6(4)
F6 C25 F4 108.2(5)

loop_
_geom_bond_atom_site_label_1
_geom_bond_atom_site_label_2
_geom_bond_distance
Pd1 P2 2.2852(10)
Pd1 P1 2.2769(11)
Pd1 O1 2.088(3)
Pd1 O2 2.116(3)
P2 C1 1.867(4)
P2 C7 1.822(4)
P2 C16 1.907(4)
P1 C2 1.886(5)
P1 C5 1.818(4)
P1 C13 1.915(4)
Si1 C5 1.882(4)
Si1 C7 1.892(4)
Si1 C10 1.867(5)
Si1 C12 1.860(5)
O1 C15 1.276(4)
C1 C3 1.541(6)
C1 C4 1.526(6)
C1 C22 1.533(6)
C2 C9 1.536(6)
C2 C11 1.538(6)
C2 C14 1.534(6)
C3 H3A 0.9800
C3 H3B 0.9800
C3 H3C 0.9800
C4 H4A 0.9800
C4 H4B 0.9800
C4 H4C 0.9800
C5 H5A 0.9900
C5 H5B 0.9900
C7 H7A 0.9900
C7 H7B 0.9900
C8 H8A 0.9800
C8 H8B 0.9800
C8 H8C 0.9800
C8 C13 1.540(6)
C9 H9A 0.9800
C9 H9B 0.9800
C9 H9C 0.9800
C10 H10A 0.9800
C10 H10B 0.9800
C10 H10C 0.9800
C11 H11A 0.9800
C11 H11B 0.9800
C11 H11C 0.9800
C12 H12A 0.9800
C12 H12B 0.9800
C12 H12C 0.9800
O2 C24 1.274(5)
C13 C20 1.521(6)
C13 C21 1.530(6)
C14 H14A 0.9800
C14 H14B 0.9800
C14 H14C 0.9800
C15 O3 1.204(5)
C15 C23 1.549(6)
C16 C17 1.536(6)
C16 C18 1.547(7)
C16 C19 1.538(6)
C17 H17A 0.9800
C17 H17B 0.9800
C17 H17C 0.9800
C18 H18A 0.9800
C18 H18B 0.9800
C18 H18C 0.9800
C19 H19A 0.9800
C19 H19B 0.9800
C19 H19C 0.9800
C20 H20A 0.9800
C20 H20B 0.9800
C20 H20C 0.9800
C21 H21A 0.9800
C21 H21B 0.9800
C21 H21C 0.9800
C22 H22A 0.9800
C22 H22B 0.9800
C22 H22C 0.9800
C23 F1 1.321(5)
C23 F2 1.339(6)
C23 F3 1.322(6)
O4 C24 1.227(6)
F5 C25 1.326(7)
C24 C25 1.544(6)
F4 C25 1.321(7)
C25 F6 1.321(6)

loop_
_geom_torsion_atom_site_label_1
_geom_torsion_atom_site_label_2
_geom_torsion_atom_site_label_3
_geom_torsion_atom_site_label_4
_geom_torsion
Pd1 P2 C1 C3 170.6(3)
Pd1 P2 C1 C4 -70.0(3)
Pd1 P2 C1 C22 47.4(3)
Pd1 P2 C7 Si1 44.7(3)
Pd1 P1 C2 C9 81.9(3)
Pd1 P1 C2 C11 -36.8(3)
Pd1 P1 C2 C14 -156.7(3)
Pd1 P1 C5 Si1 50.0(3)
Pd1 O1 C15 O3 -15.9(8)
Pd1 O1 C15 C23 165.8(3)
Pd1 O2 C24 O4 -22.6(6)
Pd1 O2 C24 C25 160.1(3)
O1 C15 C23 F1 -175.2(4)
O1 C15 C23 F2 65.8(6)
O1 C15 C23 F3 -53.9(6)
C1 P2 C7 Si1 -84.0(3)
C2 P1 C5 Si1 -75.2(3)
C5 P1 C2 C9 -148.6(3)
C5 P1 C2 C11 92.7(3)
C5 P1 C2 C14 -27.1(4)
C5 Si1 C7 P2 -13.5(3)
C7 P2 C1 C3 -58.9(3)
C7 P2 C1 C4 60.6(3)
C7 P2 C1 C22 178.0(3)
C7 Si1 C5 P1 -36.9(3)
C10 Si1 C5 P1 83.1(3)
C10 Si1 C7 P2 -138.6(3)
C12 Si1 C5 P1 -159.8(3)
C12 Si1 C7 P2 106.3(3)
O2 C24 C25 F5 75.9(5)
O2 C24 C25 F4 -44.4(7)
O2 C24 C25 F6 -167.2(5)
C13 P1 C2 C9 -39.3(4)
C13 P1 C2 C11 -158.0(3)
C13 P1 C2 C14 82.2(4)
C13 P1 C5 Si1 167.1(3)
C16 P2 C1 C3 49.5(4)
C16 P2 C1 C4 168.9(3)
C16 P2 C1 C22 -73.7(3)
C16 P2 C7 Si1 159.3(3)
O3 C15 C23 F1 6.2(7)
O3 C15 C23 F2 -112.8(5)
O3 C15 C23 F3 127.5(5)
O4 C24 C25 F5 -101.8(6)
O4 C24 C25 F4 137.9(6)
O4 C24 C25 F6 15.1(7)
